data_7007256
loop_
_publ_author_name
'Lonnon, David G.'
'Craig, Donald C.'
'Colbran, Stephen B.'

_publ_section_title
;
 Rhodium, palladium and platinum complexes of tris(pyridylalkyl)amine
 and tris(benzimidazolylmethyl)amine N4-tripodal ligands.
;
_journal_issue 31
_journal_name_full 'Dalton transactions (Cambridge, England : 2003)'
_journal_page_first 3785
_journal_page_last 3797
_journal_paper_doi 10.1039/b602556k
_journal_year 2006
_chemical_formula_moiety 'C30 H33 Cl2 N7 Rh 1+,Cl 1-,0.5(C3 H7 N O),H2 O'
_chemical_formula_sum 'C31.5 H37.5 Cl3 N7 O1.5 Rh'
_chemical_formula_weight 747.5
_space_group_IT_number 14
_symmetry_cell_setting monoclinic
_symmetry_space_group_name_Hall '-P 2ybc'
_symmetry_space_group_name_H-M 'P 1 21/c 1'
_atom_type_scat_source 'International Tables for X-ray Crystallography, Vol. IV'
_audit_creation_method 'RAELSPUB and manual entry'
_cell_angle_alpha 90
_cell_angle_beta 106.60(2)
_cell_angle_gamma 90
_cell_formula_units_Z 4
_cell_length_a 10.694(4)
_cell_length_b 14.354(3)
_cell_length_c 22.877(9)
_cell_measurement_reflns_used 10
_cell_measurement_temperature 294
_cell_measurement_theta_max 12
_cell_measurement_theta_min 11
_cell_volume 3365(2)
_computing_cell_refinement 'CAD4 Version 5.0, 1989'
_computing_data_collection 'CAD4 Version 5.0, 1989'
_computing_data_reduction 'Local program'
_computing_molecular_graphics 'ORTEP-II, (Johnson, 1976)'
_computing_publication_material 'Local programs'
_computing_structure_refinement 'RAELS, (Rae, 1989)'
_computing_structure_solution 'SIR92 (Altomare et al, 1994)'
_diffrn_measurement_device_type 'Nonius CAD-4'
_diffrn_measurement_method \w--2\q
_diffrn_radiation_type 'Mo K\a'
_diffrn_radiation_wavelength 0.71073
_diffrn_reflns_av_R_equivalents 0.014
_diffrn_reflns_limit_h_max 11
_diffrn_reflns_limit_h_min -11
_diffrn_reflns_limit_k_max 0
_diffrn_reflns_limit_k_min -15
_diffrn_reflns_limit_l_max 25
_diffrn_reflns_limit_l_min 0
_diffrn_reflns_number 4810
_diffrn_reflns_theta_max 23
_diffrn_standards_decay_% 0
_diffrn_standards_interval_time '30 min'
_diffrn_standards_number 1
_exptl_absorpt_coefficient_mu 0.776
_exptl_absorpt_correction_type none
_exptl_crystal_density_diffrn 1.47
_exptl_crystal_density_method 'not measured'
_exptl_crystal_description irregular
_exptl_crystal_F_000 1534.0
_exptl_crystal_size_rad 0.1
_refine_ls_extinction_method none
_refine_ls_goodness_of_fit_ref 1.33
_refine_ls_hydrogen_treatment noref
_refine_ls_number_parameters 404
_refine_ls_R_factor_gt 0.051
_refine_ls_shift/su_max 0.008
_refine_ls_structure_factor_coef F
_refine_ls_weighting_details 'w = 1/[\s^2^(F) + 0.0004F^2^]'
_refine_ls_weighting_scheme calc
_refine_ls_wR_factor_ref 0.079
_reflns_number_gt 3363
_reflns_number_total 4671
_reflns_threshold_expression I>2\s(I)
_cod_data_source_file b602556k.txt
_cod_data_source_block DSC73Rh(Et-tbima)
_cod_original_sg_symbol_H-M 'P 21/c'
_cod_database_code 7007256

loop_
_symmetry_equiv_pos_site_id
_symmetry_equiv_pos_as_xyz
1 x,y,z
2 -x,1/2+y,1/2-z
3 -x,-y,-z
4 x,1/2-y,1/2+z

loop_
_atom_site_label
_atom_site_fract_x
_atom_site_fract_y
_atom_site_fract_z
_atom_site_U_iso_or_equiv
_atom_site_adp_type
_atom_site_type_symbol
_atom_site_occupancy
Rh 0.48667(5) 0.29463(4) 0.31661(2) 0.0426(2) Uani Rh 1.0
Cl1 0.37692(19) 0.40944(14) 0.24818(9) 0.0611(6) Uani Cl 1.0
Cl2 0.55549(22) 0.22524(14) 0.23802(9) 0.0650(6) Uani Cl 1.0
N1 0.6597(5) 0.3586(4) 0.3481(3) 0.047(2) Uani N 1.0
N2 0.8674(5) 0.3453(4) 0.4051(3) 0.051(2) Uani N 1.0
N3 0.3388(6) 0.2003(4) 0.3023(3) 0.052(2) Uani N 1.0
N4 0.2771(10) 0.0633(6) 0.3172(5) 0.135(5) Uani N 1.0
N5 0.4409(5) 0.3442(4) 0.3911(3) 0.045(1) Uani N 1.0
N6 0.4498(6) 0.3240(5) 0.4875(3) 0.054(2) Uani N 1.0
N7 0.5816(6) 0.1930(4) 0.3771(3) 0.048(2) Uani N 1.0
C1 0.7240(7) 0.2002(5) 0.3803(4) 0.056(2) Uani C 1.0
C2 0.7524(7) 0.3017(5) 0.3785(4) 0.049(2) Uani C 1.0
C3 0.8470(7) 0.4394(6) 0.3908(4) 0.055(2) Uani C 1.0
C4 0.9265(9) 0.5176(7) 0.4059(4) 0.073(3) Uani C 1.0
C5 0.8728(9) 0.6023(6) 0.3846(4) 0.075(3) Uani C 1.0
C6 0.7430(9) 0.6099(6) 0.3484(4) 0.068(2) Uani C 1.0
C7 0.6621(7) 0.5345(5) 0.3335(3) 0.049(2) Uani C 1.0
C8 0.7141(7) 0.4487(5) 0.3537(3) 0.050(2) Uani C 1.0
C9 0.9900(7) 0.3039(6) 0.4399(4) 0.067(2) Uani C 1.0
C10 1.0779(10) 0.2831(8) 0.4009(5) 0.089(3) Uani C 1.0
C11 0.5250(9) 0.0997(5) 0.3514(4) 0.072(3) Uani C 1.0
C12 0.3787(8) 0.1184(6) 0.3222(4) 0.073(3) Uani C 1.0
C13 0.1694(11) 0.1031(8) 0.2881(5) 0.104(4) Uani C 1.0
C14 0.0397(13) 0.0756(11) 0.2700(6) 0.141(6) Uani C 1.0
C15 -0.0514(12) 0.1394(13) 0.2430(6) 0.127(5) Uani C 1.0
C16 -0.0158(9) 0.2306(10) 0.2337(5) 0.100(4) Uani C 1.0
C17 0.1108(9) 0.2601(8) 0.2506(4) 0.075(3) Uani C 1.0
C18 0.2046(9) 0.1944(7) 0.2789(4) 0.067(3) Uani C 1.0
C19 0.2733(14) -0.0276(7) 0.3478(5) 0.172(5) Uani C 1.0
C20 0.3140(14) -0.0960(9) 0.3111(7) 0.172(5) Uani C 1.0
C21 0.5618(7) 0.2077(6) 0.4390(3) 0.056(2) Uani C 1.0
C22 0.4834(6) 0.2909(5) 0.4391(3) 0.044(2) Uani C 1.0
C23 0.3816(7) 0.4053(5) 0.4701(3) 0.050(2) Uani C 1.0
C24 0.3283(8) 0.4706(6) 0.5015(4) 0.060(2) Uani C 1.0
C25 0.2727(7) 0.5483(6) 0.4714(4) 0.060(2) Uani C 1.0
C26 0.2653(7) 0.5617(6) 0.4102(4) 0.061(2) Uani C 1.0
C27 0.3151(7) 0.4981(6) 0.3772(4) 0.057(2) Uani C 1.0
C28 0.3757(7) 0.4196(5) 0.4083(3) 0.048(2) Uani C 1.0
C29 0.4786(8) 0.2796(6) 0.5492(4) 0.063(2) Uani C 1.0
C30 0.3693(10) 0.2213(7) 0.5562(5) 0.082(3) Uani C 1.0
Cl3 0.5000 0.0000 0.5000 0.096(1) Uani Cl 1.0
Cl3' 0.8549(6) 0.2888(3) 0.0528(3) 0.074(1) Uani Cl 0.5
O1D 0.8814(18) 0.2894(12) 0.0434(11) 0.161(6) Uani O 0.5
N1D 0.9639(9) 0.4290(9) 0.0722(4) 0.077(4) Uani N 0.5
C1D 0.8648(11) 0.3740(12) 0.0427(6) 0.101(5) Uani C 0.5
C2D 1.0908(11) 0.3915(13) 0.1052(9) 0.110(6) Uani C 0.5
C3D 0.9501(18) 0.5296(12) 0.0730(9) 0.114(5) Uani C 0.5
OW1 0.7794(15) 0.4809(10) -0.0054(7) 0.102(5) Uani O 0.5
OW2 1.0258(19) 0.5693(13) 0.0686(10) 0.144(5) Uani O 0.5
H1C1 0.7413 0.1677 0.3448 0.056 Uani H 1.0
H2C1 0.7792 0.1720 0.4191 0.056 Uani H 1.0
HC4 1.0194 0.5123 0.4313 0.073 Uani H 1.0
HC5 0.9273 0.6599 0.3951 0.075 Uani H 1.0
HC6 0.7085 0.6726 0.3328 0.068 Uani H 1.0
HC7 0.5689 0.5414 0.3090 0.049 Uani H 1.0
H1C9 0.9712 0.2445 0.4586 0.067 Uani H 1.0
H2C9 1.0356 0.3481 0.4729 0.067 Uani H 1.0
H1C10 1.1609 0.2548 0.4265 0.089 Uani H 1.0
H2C10 1.0335 0.2385 0.3679 0.089 Uani H 1.0
H3C10 1.0979 0.3422 0.3822 0.089 Uani H 1.0
H1C11 0.5380 0.0523 0.3846 0.072 Uani H 1.0
H2C11 0.5667 0.0773 0.3200 0.072 Uani H 1.0
HC14 0.0142 0.0102 0.2766 0.141 Uani H 1.0
HC15 -0.1455 0.1211 0.2296 0.127 Uani H 1.0
HC16 -0.0859 0.2760 0.2138 0.100 Uani H 1.0
HC17 0.1350 0.3253 0.2430 0.075 Uani H 1.0
H1C19 0.1828 -0.0412 0.3496 0.172 Uani H 1.0
H2C19 0.3344 -0.0269 0.3900 0.172 Uani H 1.0
H1C20 0.3134 -0.1591 0.3295 0.172 Uani H 1.0
H2C20 0.2526 -0.0954 0.2689 0.172 Uani H 1.0
H3C20 0.4042 -0.0811 0.3093 0.172 Uani H 1.0
H1C21 0.6487 0.2153 0.4699 0.056 Uani H 1.0
H2C21 0.5162 0.1523 0.4497 0.056 Uani H 1.0
HC24 0.3310 0.4602 0.5451 0.060 Uani H 1.0
HC25 0.2365 0.5968 0.4935 0.060 Uani H 1.0
HC26 0.2224 0.6194 0.3893 0.061 Uani H 1.0
HC27 0.3079 0.5082 0.3331 0.057 Uani H 1.0
H1C29 0.4963 0.3298 0.5808 0.063 Uani H 1.0
H2C29 0.5578 0.2394 0.5555 0.063 Uani H 1.0
H1C30 0.3935 0.1934 0.5980 0.082 Uani H 1.0
H2C30 0.2896 0.2608 0.5503 0.082 Uani H 1.0
H3C30 0.3511 0.1704 0.5251 0.082 Uani H 1.0
HC1D 0.7785 0.4015 0.0204 0.128 Uani H 0.5
H1C2D 1.0890 0.3221 0.1016 0.167 Uani H 0.5
H2C2D 1.1589 0.4173 0.0874 0.117 Uani H 0.5
H3C2D 1.1117 0.4095 0.1491 0.139 Uani H 0.5
H1C3D 0.8596 0.5474 0.0491 0.162 Uani H 0.5
H2C3D 0.9671 0.5515 0.1161 0.137 Uani H 0.5
H3C3D 1.0143 0.5593 0.0544 0.140 Uani H 0.5

loop_
_atom_site_aniso_label
_atom_site_aniso_U_11
_atom_site_aniso_U_22
_atom_site_aniso_U_33
_atom_site_aniso_U_12
_atom_site_aniso_U_13
_atom_site_aniso_U_23
_atom_site_aniso_type_symbol
Rh 0.0441(4) 0.0401(4) 0.0396(4) -0.0054(3) 0.0055(2) 0.0046(3) Rh
Cl1 0.063(1) 0.062(1) 0.051(1) 0.002(1) 0.0035(9) 0.0164(9) Cl
Cl2 0.080(1) 0.063(1) 0.052(1) -0.001(1) 0.018(1) -0.005(1) Cl
N1 0.045(3) 0.046(4) 0.046(3) -0.007(3) 0.007(3) 0.008(3) N
N2 0.037(3) 0.056(4) 0.056(4) -0.010(3) 0.006(3) 0.004(3) N
N3 0.049(4) 0.057(4) 0.042(3) -0.013(3) 0.001(3) 0.010(3) N
N4 0.117(7) 0.079(6) 0.149(9) -0.056(6) -0.057(7) 0.069(6) N
N5 0.043(3) 0.047(4) 0.044(4) -0.002(3) 0.012(3) -0.001(3) N
N6 0.047(4) 0.065(4) 0.046(4) -0.010(3) 0.008(3) 0.005(3) N
N7 0.045(3) 0.045(4) 0.050(4) -0.005(3) 0.004(3) 0.002(3) N
C1 0.053(5) 0.049(5) 0.067(5) 0.011(4) 0.016(4) 0.010(4) C
C2 0.050(4) 0.042(4) 0.055(4) -0.005(4) 0.014(4) 0.004(4) C
C3 0.044(4) 0.063(5) 0.056(5) -0.012(4) 0.011(4) 0.010(4) C
C4 0.061(5) 0.082(7) 0.072(6) -0.036(5) 0.012(5) -0.005(5) C
C5 0.079(6) 0.063(6) 0.082(6) -0.029(5) 0.019(5) 0.007(5) C
C6 0.084(6) 0.054(5) 0.062(5) -0.019(5) 0.015(5) 0.016(4) C
C7 0.060(5) 0.043(4) 0.042(4) -0.008(4) 0.011(4) 0.007(3) C
C8 0.051(4) 0.058(5) 0.039(4) -0.012(4) 0.010(3) -0.002(4) C
C9 0.045(5) 0.081(7) 0.071(6) -0.002(4) 0.008(4) 0.013(5) C
C10 0.061(6) 0.115(9) 0.090(7) 0.010(6) 0.022(5) -0.010(6) C
C11 0.081(6) 0.036(5) 0.079(6) -0.019(4) -0.008(5) 0.002(4) C
C12 0.068(6) 0.061(6) 0.068(6) -0.032(5) -0.014(4) 0.015(5) C
C13 0.090(7) 0.109(9) 0.077(7) -0.054(7) -0.034(6) 0.041(6) C
C14 0.095(9) 0.181(9) 0.108(9) -0.086(9) -0.035(7) 0.060(9) C
C15 0.079(8) 0.184(9) 0.092(9) -0.068(9) -0.014(7) 0.014(9) C
C16 0.054(6) 0.160(9) 0.067(7) -0.002(7) -0.013(5) -0.001(7) C
C17 0.061(6) 0.099(7) 0.059(5) -0.013(6) 0.006(4) -0.007(5) C
C18 0.067(6) 0.086(7) 0.042(4) -0.029(5) 0.007(4) 0.002(4) C
C19 0.111(6) 0.225(7) 0.155(9) 0.017(9) -0.001(7) -0.076(9) C
C20 0.111(6) 0.225(7) 0.155(9) 0.017(9) -0.001(7) -0.076(9) C
C21 0.052(5) 0.070(6) 0.043(4) 0.003(4) 0.009(3) 0.017(4) C
C22 0.037(4) 0.052(4) 0.038(4) -0.005(3) 0.002(3) 0.004(4) C
C23 0.036(4) 0.054(5) 0.052(5) -0.012(4) 0.001(3) 0.001(4) C
C24 0.051(5) 0.074(6) 0.054(5) -0.013(4) 0.015(4) -0.013(5) C
C25 0.043(4) 0.060(5) 0.075(6) -0.004(4) 0.014(4) -0.014(5) C
C26 0.046(4) 0.058(5) 0.078(6) -0.001(4) 0.018(4) -0.004(5) C
C27 0.046(4) 0.059(5) 0.062(5) 0.004(4) 0.010(4) 0.007(4) C
C28 0.044(4) 0.051(5) 0.045(4) -0.010(4) 0.006(3) -0.002(4) C
C29 0.071(5) 0.080(6) 0.038(4) 0.002(5) 0.014(4) 0.016(4) C
C30 0.096(7) 0.080(7) 0.078(7) -0.028(6) 0.041(6) 0.007(5) C
Cl3 0.146(4) 0.067(2) 0.074(2) -0.008(2) 0.031(2) 0.022(2) Cl
Cl3' 0.063(3) 0.067(3) 0.084(4) 0.015(2) 0.006(3) 0.004(3) Cl
O1D 0.158(9) 0.152(8) 0.203(9) -0.063(9) 0.100(9) -0.072(9) O
N1D 0.063(6) 0.115(7) 0.054(7) -0.007(5) 0.021(5) -0.008(6) N
C1D 0.079(6) 0.160(9) 0.076(8) -0.034(7) 0.038(5) -0.038(7) C
C2D 0.077(6) 0.153(8) 0.096(9) 0.013(7) 0.017(6) 0.009(9) C
C3D 0.101(7) 0.117(7) 0.130(9) 0.002(6) 0.040(6) -0.003(6) C
OW1 0.113(9) 0.084(9) 0.119(9) -0.008(8) 0.048(9) 0.022(9) O
OW2 0.151(9) 0.121(7) 0.172(9) -0.025(6) 0.067(9) 0.000(6) O

loop_
_geom_angle_atom_site_label_1
_geom_angle_atom_site_label_2
_geom_angle_atom_site_label_3
_geom_angle
_geom_angle_site_symmetry_1
_geom_angle_site_symmetry_2
_geom_angle_site_symmetry_3
_geom_angle_publ_flag
Cl1 Rh Cl2 89.62(8) 1_555 1_555 1_555 no
Cl1 Rh N1 98.8(2) 1_555 1_555 1_555 no
Cl1 Rh N3 98.2(2) 1_555 1_555 1_555 no
Cl1 Rh N5 96.9(2) 1_555 1_555 1_555 no
Cl1 Rh N7 179.4(2) 1_555 1_555 1_555 no
Cl2 Rh N1 90.6(2) 1_555 1_555 1_555 no
Cl2 Rh N3 89.6(2) 1_555 1_555 1_555 no
Cl2 Rh N5 173.4(2) 1_555 1_555 1_555 no
Cl2 Rh N7 90.7(2) 1_555 1_555 1_555 no
N1 Rh N3 163.0(2) 1_555 1_555 1_555 no
N1 Rh N5 87.5(2) 1_555 1_555 1_555 no
N1 Rh N7 81.7(2) 1_555 1_555 1_555 no
N3 Rh N5 90.3(2) 1_555 1_555 1_555 no
N3 Rh N7 81.3(2) 1_555 1_555 1_555 no
N5 Rh N7 82.8(2) 1_555 1_555 1_555 no
Rh N1 C2 112.6(5) 1_555 1_555 1_555 no
Rh N1 C8 140.1(5) 1_555 1_555 1_555 no
C2 N1 C8 106.9(6) 1_555 1_555 1_555 no
C2 N2 C3 106.3(6) 1_555 1_555 1_555 no
C2 N2 C9 128.1(7) 1_555 1_555 1_555 no
C3 N2 C9 125.6(6) 1_555 1_555 1_555 no
Rh N3 C12 112.7(5) 1_555 1_555 1_555 no
Rh N3 C18 140.8(6) 1_555 1_555 1_555 no
C12 N3 C18 106.5(7) 1_555 1_555 1_555 no
C12 N4 C13 111.8(8) 1_555 1_555 1_555 no
C12 N4 C19 128.0(10) 1_555 1_555 1_555 no
C13 N4 C19 119.5(10) 1_555 1_555 1_555 no
Rh N5 C22 112.9(5) 1_555 1_555 1_555 no
Rh N5 C28 139.7(5) 1_555 1_555 1_555 no
C22 N5 C28 107.3(6) 1_555 1_555 1_555 no
C22 N6 C23 107.8(6) 1_555 1_555 1_555 no
C22 N6 C29 126.4(7) 1_555 1_555 1_555 no
C23 N6 C29 125.7(7) 1_555 1_555 1_555 no
Rh N7 C1 106.3(4) 1_555 1_555 1_555 no
Rh N7 C11 107.3(4) 1_555 1_555 1_555 no
Rh N7 C21 110.9(4) 1_555 1_555 1_555 no
C1 N7 C11 111.4(6) 1_555 1_555 1_555 no
C1 N7 C21 110.9(5) 1_555 1_555 1_555 no
C11 N7 C21 110.0(6) 1_555 1_555 1_555 no
N7 C1 C2 106.1(6) 1_555 1_555 1_555 no
N1 C2 N2 113.6(6) 1_555 1_555 1_555 no
N1 C2 C1 119.4(6) 1_555 1_555 1_555 no
N2 C2 C1 127.1(7) 1_555 1_555 1_555 no
N2 C3 C4 132.9(7) 1_555 1_555 1_555 no
N2 C3 C8 106.9(6) 1_555 1_555 1_555 no
C4 C3 C8 120.2(8) 1_555 1_555 1_555 no
C3 C4 C5 117.5(8) 1_555 1_555 1_555 no
C4 C5 C6 121.4(8) 1_555 1_555 1_555 no
C5 C6 C7 122.4(8) 1_555 1_555 1_555 no
C6 C7 C8 117.3(7) 1_555 1_555 1_555 no
N1 C8 C3 106.3(6) 1_555 1_555 1_555 no
N1 C8 C7 132.4(7) 1_555 1_555 1_555 no
C3 C8 C7 121.2(7) 1_555 1_555 1_555 no
N2 C9 C10 112.1(8) 1_555 1_555 1_555 no
N7 C11 C12 104.9(6) 1_555 1_555 1_555 no
N3 C12 N4 109.5(8) 1_555 1_555 1_555 no
N3 C12 C11 120.4(7) 1_555 1_555 1_555 no
N4 C12 C11 129.9(8) 1_555 1_555 1_555 no
N4 C13 C14 134.3(11) 1_555 1_555 1_555 no
N4 C13 C18 104.7(8) 1_555 1_555 1_555 no
C14 C13 C18 120.8(11) 1_555 1_555 1_555 no
C13 C14 C15 118.2(12) 1_555 1_555 1_555 no
C14 C15 C16 120.9(10) 1_555 1_555 1_555 no
C15 C16 C17 122.6(11) 1_555 1_555 1_555 no
C16 C17 C18 116.4(10) 1_555 1_555 1_555 no
N3 C18 C13 107.1(8) 1_555 1_555 1_555 no
N3 C18 C17 131.9(8) 1_555 1_555 1_555 no
C13 C18 C17 121.1(9) 1_555 1_555 1_555 no
N4 C19 C20 105.7(6) 1_555 1_555 1_555 no
N7 C21 C22 110.6(6) 1_555 1_555 1_555 no
N5 C22 N6 111.9(6) 1_555 1_555 1_555 no
N5 C22 C21 122.6(7) 1_555 1_555 1_555 no
N6 C22 C21 125.4(6) 1_555 1_555 1_555 no
N6 C23 C24 132.9(7) 1_555 1_555 1_555 no
N6 C23 C28 106.3(7) 1_555 1_555 1_555 no
C24 C23 C28 120.7(7) 1_555 1_555 1_555 no
C23 C24 C25 118.3(7) 1_555 1_555 1_555 no
C24 C25 C26 121.0(8) 1_555 1_555 1_555 no
C25 C26 C27 122.5(8) 1_555 1_555 1_555 no
C26 C27 C28 116.8(8) 1_555 1_555 1_555 no
N5 C28 C23 106.6(6) 1_555 1_555 1_555 no
N5 C28 C27 132.7(7) 1_555 1_555 1_555 no
C23 C28 C27 120.8(7) 1_555 1_555 1_555 no
N6 C29 C30 112.7(7) 1_555 1_555 1_555 no
C1D N1D C2D 122.1(3) 1_555 1_555 1_555 no
C1D N1D C3D 121.6(3) 1_555 1_555 1_555 no
C2D N1D C3D 116.4(5) 1_555 1_555 1_555 no
O1D C1D N1D 119.1(3) 1_555 1_555 1_555 no

loop_
_geom_bond_atom_site_label_1
_geom_bond_atom_site_label_2
_geom_bond_distance
_geom_bond_site_symmetry_1
_geom_bond_site_symmetry_2
_geom_bond_publ_flag
Rh Cl1 2.344(2) 1_555 1_555 no
Rh Cl2 2.350(2) 1_555 1_555 no
Rh N1 2.006(5) 1_555 1_555 no
Rh N3 2.036(6) 1_555 1_555 no
Rh N5 2.032(6) 1_555 1_555 no
Rh N7 2.068(6) 1_555 1_555 no
N1 C2 1.319(9) 1_555 1_555 no
N1 C8 1.409(9) 1_555 1_555 no
N2 C2 1.358(9) 1_555 1_555 no
N2 C3 1.392(10) 1_555 1_555 no
N2 C9 1.453(9) 1_555 1_555 no
N3 C12 1.289(10) 1_555 1_555 no
N3 C18 1.383(10) 1_555 1_555 no
N4 C12 1.322(11) 1_555 1_555 no
N4 C13 1.288(13) 1_555 1_555 no
N4 C19 1.486(6) 1_555 1_555 no
N5 C22 1.307(9) 1_555 1_555 no
N5 C28 1.403(9) 1_555 1_555 no
N6 C22 1.345(10) 1_555 1_555 no
N6 C23 1.374(9) 1_555 1_555 no
N6 C29 1.498(10) 1_555 1_555 no
N7 C1 1.507(9) 1_555 1_555 no
N7 C11 1.517(9) 1_555 1_555 no
N7 C21 1.504(10) 1_555 1_555 no
C1 C2 1.492(10) 1_555 1_555 no
C3 C4 1.391(11) 1_555 1_555 no
C3 C8 1.439(10) 1_555 1_555 no
C4 C5 1.374(13) 1_555 1_555 no
C5 C6 1.402(12) 1_555 1_555 no
C6 C7 1.366(10) 1_555 1_555 no
C7 C8 1.376(10) 1_555 1_555 no
C9 C10 1.501(13) 1_555 1_555 no
C11 C12 1.539(12) 1_555 1_555 no
C13 C14 1.387(14) 1_555 1_555 no
C13 C18 1.396(12) 1_555 1_555 no
C14 C15 1.351(19) 1_555 1_555 no
C15 C16 1.396(18) 1_555 1_555 no
C16 C17 1.366(13) 1_555 1_555 no
C17 C18 1.394(13) 1_555 1_555 no
C19 C20 1.438(8) 1_555 1_555 no
C21 C22 1.459(10) 1_555 1_555 no
C23 C24 1.398(11) 1_555 1_555 no
C23 C28 1.411(10) 1_555 1_555 no
C24 C25 1.355(12) 1_555 1_555 no
C25 C26 1.394(12) 1_555 1_555 no
C26 C27 1.384(11) 1_555 1_555 no
C27 C28 1.391(10) 1_555 1_555 no
C29 C30 1.484(12) 1_555 1_555 no
O1D C1D 1.226(6) 1_555 1_555 no
N1D C1D 1.339(5) 1_555 1_555 no
N1D C2D 1.453(5) 1_555 1_555 no
N1D C3D 1.453(9) 1_555 1_555 no
